data_7119967
loop_
_publ_author_name
'Kehr, Gerald'
'Wang, Long'
'Daniliuc, Constantin Gabriel'
'Erker, Gerhard'
'Zhang, Senwang'
'Hasegawa, Yasuharu'

_publ_section_title
;
 Cooperative Carbon Monoxide to Formyl Reduction at a Trifunctional PBB
 Frustrated Lewis Pair
;
_journal_name_full 'Chem. Commun.'
_journal_paper_doi 10.1039/C7CC02214J
_journal_year 2017
_chemical_formula_sum 'C55 H46 B2 Cl4 F20 N P S'
_chemical_formula_weight 1327.38
_space_group_crystal_system monoclinic
_space_group_IT_number 14
_space_group_name_Hall '-P 2ybc'
_space_group_name_H-M_alt 'P 1 21/c 1'
_symmetry_space_group_name_Hall '-P 2ybc'
_symmetry_space_group_name_H-M 'P 1 21/c 1'
_atom_sites_solution_hydrogens geom
_audit_update_record
;
2017-03-14 deposited with the CCDC.
2017-04-12 downloaded from the CCDC.
;
_cell_angle_alpha 90
_cell_angle_beta 111.5510(10)
_cell_angle_gamma 90
_cell_formula_units_Z 4
_cell_length_a 15.6705(6)
_cell_length_b 20.6824(7)
_cell_length_c 18.4644(7)
_cell_measurement_reflns_used 9009
_cell_measurement_temperature 100.(2)
_cell_measurement_theta_max 25.4200
_cell_measurement_theta_min 2.3550
_cell_volume 5566.0(4)
_computing_cell_refinement 'SAINT V8.34A (Bruker AXS Inc., 2013)'
_computing_data_collection
;
APEX2 v.2014.1-1 (Bruker AXS Inc., 2014)

;
_computing_data_reduction 'SAINT V8.34A (Bruker AXS Inc., 2013)'
_computing_molecular_graphics 'XP (Sheldrick, 2014)'
_computing_publication_material 'SHELXL-2014 (Sheldrick, 2014)'
_computing_structure_refinement 'SHELXL-2014 (Sheldrick, 2014)'
_computing_structure_solution 'SHELXL-2014 (Sheldrick, 2014)'
_diffrn_ambient_temperature 100.(2)
_diffrn_detector_area_resol_mean 10.4167
_diffrn_measured_fraction_theta_full 0.998
_diffrn_measured_fraction_theta_max 0.998
_diffrn_measurement_device_type 'Bruker D8 Venture PHOTON 100 CMOS'
_diffrn_measurement_method 'omega and phi scans'
_diffrn_radiation_monochromator 'MX mirror'
_diffrn_radiation_type 'Mo K\a'
_diffrn_radiation_wavelength 0.71073
_diffrn_reflns_av_R_equivalents 0.0500
_diffrn_reflns_av_unetI/netI 0.0183
_diffrn_reflns_limit_h_max 18
_diffrn_reflns_limit_h_min -18
_diffrn_reflns_limit_k_max 24
_diffrn_reflns_limit_k_min -24
_diffrn_reflns_limit_l_max 22
_diffrn_reflns_limit_l_min -22
_diffrn_reflns_number 146830
_diffrn_reflns_theta_full 25.42
_diffrn_reflns_theta_max 25.42
_diffrn_reflns_theta_min 2.27
_diffrn_source 'Mo ImS'
_diffrn_source_type 'micro focus tube'
_exptl_absorpt_coefficient_mu 0.386
_exptl_absorpt_correction_T_max 0.99
_exptl_absorpt_correction_T_min 0.91
_exptl_absorpt_correction_type multi-scan
_exptl_absorpt_process_details
;
Bruker AXS (2014). SADABS, Version 2014/2, Bruker AXS Inc., Madison, Wisconsin,
USA.
;
_exptl_crystal_colour yellow
_exptl_crystal_density_diffrn 1.584
_exptl_crystal_density_method 'not measured'
_exptl_crystal_description prism
_exptl_crystal_F_000 2688
_exptl_crystal_size_max 0.155
_exptl_crystal_size_mid 0.091
_exptl_crystal_size_min 0.037
_refine_diff_density_max 0.410
_refine_diff_density_min -0.860
_refine_ls_extinction_method none
_refine_ls_goodness_of_fit_ref 1.036
_refine_ls_hydrogen_treatment constr
_refine_ls_matrix_type full
_refine_ls_number_parameters 766
_refine_ls_number_reflns 10251
_refine_ls_number_restraints 0
_refine_ls_restrained_S_all 1.036
_refine_ls_R_factor_all 0.0445
_refine_ls_R_factor_gt 0.0359
_refine_ls_shift/su_max 0.001
_refine_ls_shift/su_mean 0.000
_refine_ls_structure_factor_coef Fsqd
_refine_ls_weighting_details 'w=1/[\s^2^(Fo^2^)+(0.0423P)^2^+6.8486P] where P=(Fo^2^+2Fc^2^)/3'
_refine_ls_weighting_scheme calc
_refine_ls_wR_factor_gt 0.0888
_refine_ls_wR_factor_ref 0.0936
_reflns_number_gt 8864
_reflns_number_total 10251
_reflns_threshold_expression 'I > 2\s(I)'
_cod_data_source_file c7cc02214j2.cif
_cod_data_source_block erk8323
_cod_database_code 7119967

loop_
_space_group_symop_operation_xyz
'x, y, z'
'-x, y+1/2, -z+1/2'
'-x, -y, -z'
'x, -y-1/2, z-1/2'

loop_
_atom_site_type_symbol
_atom_site_label
_atom_site_fract_x
_atom_site_fract_y
_atom_site_fract_z
_atom_site_U_iso_or_equiv
_atom_site_adp_type
_atom_site_calc_flag
_atom_site_refinement_flags_adp
_atom_site_refinement_flags_posn
_atom_site_occupancy
S S1 0.40917(3) 0.61384(2) 0.37940(3) 0.01121(10) Uani d . . 1
P P1 0.37901(3) 0.75590(2) 0.39864(3) 0.00891(10) Uani d . . 1
N N1 0.26494(10) 0.65734(7) 0.40994(9) 0.0091(3) Uani d . . 1
C C1 0.34989(13) 0.76059(9) 0.29386(11) 0.0121(4) Uani d . . 1
H H1A 0.2848 0.7482 0.2673 0.014 Uiso calc U R 1
H H1B 0.3566 0.8059 0.2796 0.014 Uiso calc U R 1
C C2 0.40975(13) 0.71687(9) 0.26402(11) 0.0132(4) Uani d . . 1
H H2A 0.4744 0.7301 0.2915 0.016 Uiso calc U R 1
H H2B 0.3941 0.7271 0.2082 0.016 Uiso calc U R 1
C C3 0.30204(13) 0.80462(9) 0.43036(12) 0.0124(4) Uani d . . 1
H H3A 0.3372 0.8413 0.4616 0.015 Uiso calc U R 1
H H3B 0.2534 0.8228 0.3838 0.015 Uiso calc U R 1
C C4 0.25621(13) 0.76787(9) 0.47881(11) 0.0121(4) Uani d . . 1
H H4A 0.2151 0.7979 0.4922 0.015 Uiso calc U R 1
H H4B 0.3044 0.7537 0.5281 0.015 Uiso calc U R 1
C C5 0.34127(13) 0.67101(9) 0.39906(11) 0.0101(4) Uani d . . 1
C C11 0.50381(13) 0.76837(9) 0.44169(11) 0.0105(4) Uani d . . 1
C C12 0.54163(13) 0.81411(9) 0.40207(11) 0.0117(4) Uani d . . 1
C C13 0.62755(13) 0.80034(9) 0.40051(11) 0.0130(4) Uani d . . 1
H H13 0.6512 0.8285 0.3717 0.016 Uiso calc U R 1
C C14 0.68136(13) 0.74811(10) 0.43828(12) 0.0134(4) Uani d . . 1
C C15 0.65029(13) 0.71249(10) 0.48699(11) 0.0141(4) Uani d . . 1
H H15 0.689 0.6798 0.5182 0.017 Uiso calc U R 1
C C16 0.56454(13) 0.72230(9) 0.49250(11) 0.0113(4) Uani d . . 1
C C17 0.50646(13) 0.88296(9) 0.36947(12) 0.0136(4) Uani d . . 1
C C18 0.42199(14) 0.90739(10) 0.38422(13) 0.0167(4) Uani d . . 1
H H18A 0.4116 0.953 0.3694 0.025 Uiso calc U R 1
H H18B 0.4321 0.9027 0.4396 0.025 Uiso calc U R 1
H H18C 0.3682 0.882 0.3531 0.025 Uiso calc U R 1
C C19 0.49079(15) 0.88954(10) 0.28223(12) 0.0180(4) Uani d . . 1
H H19A 0.4403 0.8612 0.2517 0.027 Uiso calc U R 1
H H19B 0.5468 0.8771 0.2739 0.027 Uiso calc U R 1
H H19C 0.4753 0.9345 0.2658 0.027 Uiso calc U R 1
C C20 0.58375(14) 0.93122(10) 0.41486(13) 0.0186(4) Uani d . . 1
H H20A 0.5633 0.9755 0.3987 0.028 Uiso calc U R 1
H H20B 0.6389 0.922 0.4036 0.028 Uiso calc U R 1
H H20C 0.5977 0.9266 0.4709 0.028 Uiso calc U R 1
C C21 0.77531(14) 0.73811(10) 0.43165(12) 0.0175(4) Uani d . . 1
C C22 0.83601(15) 0.79668(13) 0.46893(14) 0.0269(5) Uani d . . 1
H H22A 0.8404 0.8013 0.523 0.04 Uiso calc U R 1
H H22B 0.8089 0.8359 0.4397 0.04 Uiso calc U R 1
H H22C 0.8975 0.7902 0.4678 0.04 Uiso calc U R 1
C C23 0.82312(18) 0.67779(14) 0.47390(19) 0.0415(7) Uani d . . 1
H H23A 0.832 0.6811 0.5292 0.062 Uiso calc U R 1
H H23B 0.8829 0.6735 0.4687 0.062 Uiso calc U R 1
H H23C 0.7854 0.6398 0.4512 0.062 Uiso calc U R 1
C C24 0.76289(16) 0.73303(12) 0.34540(14) 0.0271(5) Uani d . . 1
H H24A 0.8224 0.7243 0.3412 0.041 Uiso calc U R 1
H H24B 0.7381 0.7738 0.319 0.041 Uiso calc U R 1
H H24C 0.7203 0.6977 0.321 0.041 Uiso calc U R 1
C C25 0.55465(13) 0.69014(10) 0.56509(11) 0.0131(4) Uani d . . 1
C C26 0.62973(14) 0.72246(11) 0.63598(12) 0.0197(5) Uani d . . 1
H H26A 0.6222 0.7695 0.6322 0.03 Uiso calc U R 1
H H26B 0.6905 0.711 0.6362 0.03 Uiso calc U R 1
H H26C 0.6239 0.7073 0.6842 0.03 Uiso calc U R 1
C C27 0.57165(15) 0.61671(10) 0.57077(13) 0.0191(4) Uani d . . 1
H H27A 0.5687 0.6006 0.6197 0.029 Uiso calc U R 1
H H27B 0.6324 0.6076 0.5694 0.029 Uiso calc U R 1
H H27C 0.5247 0.5952 0.5268 0.029 Uiso calc U R 1
C C28 0.46431(13) 0.70428(10) 0.57477(12) 0.0155(4) Uani d . . 1
H H28A 0.415 0.6798 0.5359 0.023 Uiso calc U R 1
H H28B 0.451 0.7506 0.5675 0.023 Uiso calc U R 1
H H28C 0.4687 0.6915 0.6271 0.023 Uiso calc U R 1
B B1 0.40572(15) 0.63916(11) 0.27132(13) 0.0124(4) Uani d . . 1
C C31 0.49607(14) 0.60795(9) 0.25927(12) 0.0142(4) Uani d . . 1
F F32 0.57653(9) 0.56525(8) 0.38573(8) 0.0329(3) Uani d . . 1
C C32 0.57119(14) 0.57651(11) 0.31230(13) 0.0196(5) Uani d . . 1
F F33 0.71369(9) 0.52182(8) 0.34880(9) 0.0398(4) Uani d . . 1
C C33 0.64416(15) 0.55276(11) 0.29464(14) 0.0239(5) Uani d . . 1
F F34 0.71370(9) 0.53622(7) 0.20288(9) 0.0338(3) Uani d . . 1
C C34 0.64423(15) 0.56034(11) 0.22071(15) 0.0240(5) Uani d . . 1
F F35 0.56950(11) 0.59772(7) 0.09252(9) 0.0356(4) Uani d . . 1
C C35 0.57161(16) 0.59097(11) 0.16550(13) 0.0223(5) Uani d . . 1
F F36 0.42948(9) 0.64126(6) 0.12702(7) 0.0244(3) Uani d . . 1
C C36 0.50009(15) 0.61335(10) 0.18542(12) 0.0174(4) Uani d . . 1
C C41 0.31477(13) 0.59978(10) 0.21516(11) 0.0138(4) Uani d . . 1
F F42 0.38289(8) 0.50038(6) 0.27265(7) 0.0200(3) Uani d . . 1
C C42 0.31083(14) 0.53247(10) 0.22094(12) 0.0167(4) Uani d . . 1
F F43 0.23921(9) 0.43032(6) 0.18667(8) 0.0303(3) Uani d . . 1
C C43 0.23710(15) 0.49496(10) 0.17746(13) 0.0215(5) Uani d . . 1
F F44 0.08895(9) 0.48899(7) 0.07947(8) 0.0340(3) Uani d . . 1
C C44 0.16175(15) 0.52423(12) 0.12383(13) 0.0229(5) Uani d . . 1
F F45 0.08945(9) 0.61903(7) 0.05968(7) 0.0281(3) Uani d . . 1
C C45 0.16190(14) 0.59027(11) 0.11402(12) 0.0203(5) Uani d . . 1
F F46 0.23262(8) 0.69029(6) 0.14376(7) 0.0188(3) Uani d . . 1
C C46 0.23762(14) 0.62611(10) 0.15886(12) 0.0157(4) Uani d . . 1
B B2 0.19747(15) 0.70542(10) 0.43554(13) 0.0113(4) Uani d . . 1
C C51 0.15780(13) 0.66181(9) 0.49144(12) 0.0122(4) Uani d . . 1
F F52 0.28959(8) 0.67816(6) 0.60727(7) 0.0202(3) Uani d . . 1
C C52 0.20431(14) 0.65314(10) 0.57098(12) 0.0148(4) Uani d . . 1
F F53 0.22191(10) 0.61226(7) 0.69552(7) 0.0304(3) Uani d . . 1
C C53 0.17200(15) 0.61741(10) 0.61884(12) 0.0191(4) Uani d . . 1
F F54 0.05602(10) 0.55204(7) 0.63337(8) 0.0313(3) Uani d . . 1
C C54 0.08861(15) 0.58658(10) 0.58761(13) 0.0200(5) Uani d . . 1
F F55 -0.04153(8) 0.56164(6) 0.47708(8) 0.0228(3) Uani d . . 1
C C55 0.03947(14) 0.59184(10) 0.50904(13) 0.0166(4) Uani d . . 1
F F56 0.02041(8) 0.63102(6) 0.38717(7) 0.0204(3) Uani d . . 1
C C56 0.07414(13) 0.62889(10) 0.46380(12) 0.0140(4) Uani d . . 1
C C61 0.11244(13) 0.73348(9) 0.35847(12) 0.0126(4) Uani d . . 1
F F62 0.15917(8) 0.69560(6) 0.25728(7) 0.0171(3) Uani d . . 1
C C62 0.10056(13) 0.73061(10) 0.28057(12) 0.0149(4) Uani d . . 1
F F63 0.02633(10) 0.75691(7) 0.14695(7) 0.0311(3) Uani d . . 1
C C63 0.03083(15) 0.76166(11) 0.22067(13) 0.0217(5) Uani d . . 1
F F64 -0.10061(10) 0.82790(8) 0.18230(9) 0.0432(4) Uani d . . 1
C C64 -0.03233(15) 0.79753(11) 0.23860(14) 0.0267(5) Uani d . . 1
F F65 -0.08367(9) 0.84050(7) 0.33325(9) 0.0350(4) Uani d . . 1
C C65 -0.02451(15) 0.80298(11) 0.31505(14) 0.0237(5) Uani d . . 1
F F66 0.04898(8) 0.77918(6) 0.44592(7) 0.0214(3) Uani d . . 1
C C66 0.04594(14) 0.77147(10) 0.37210(13) 0.0169(4) Uani d . . 1
C C71 0.23814(13) 0.58900(9) 0.40326(11) 0.0112(4) Uani d . . 1
C C72 0.17060(14) 0.56637(10) 0.33603(12) 0.0169(4) Uani d . . 1
H H72 0.145 0.5938 0.2921 0.02 Uiso calc U R 1
C C73 0.14072(15) 0.50284(11) 0.33387(13) 0.0229(5) Uani d . . 1
H H73 0.0946 0.4866 0.288 0.027 Uiso calc U R 1
C C74 0.17783(16) 0.46329(10) 0.39818(14) 0.0233(5) Uani d . . 1
H H74 0.1562 0.4202 0.3969 0.028 Uiso calc U R 1
C C75 0.24662(15) 0.48650(10) 0.46452(13) 0.0200(5) Uani d . . 1
H H75 0.2728 0.4589 0.5083 0.024 Uiso calc U R 1
C C76 0.27730(14) 0.54936(10) 0.46740(12) 0.0148(4) Uani d . . 1
H H76 0.3246 0.5652 0.5128 0.018 Uiso calc U R 1
C C81 0.12744(18) 0.55767(12) 0.91274(14) 0.0294(5) Uani d . . 1
H H81A 0.1191 0.5996 0.9352 0.035 Uiso calc U R 1
H H81B 0.0798 0.5275 0.9157 0.035 Uiso calc U R 1
Cl Cl1 0.23631(5) 0.52648(4) 0.96718(4) 0.04090(17) Uani d . . 1
Cl Cl2 0.11372(5) 0.56896(3) 0.81418(4) 0.03358(15) Uani d . . 1
C C91 0.89143(19) 0.60609(15) 0.20604(17) 0.0396(7) Uani d . . 1
H H91A 0.8592 0.5643 0.202 0.047 Uiso calc U R 1
H H91B 0.9292 0.6134 0.2616 0.047 Uiso calc U R 1
Cl Cl3 0.81005(5) 0.66815(3) 0.17333(5) 0.04292(18) Uani d . . 1
Cl Cl4 0.96359(4) 0.60167(3) 0.15245(4) 0.03187(14) Uani d . . 1

loop_
_atom_site_aniso_label
_atom_site_aniso_U_11
_atom_site_aniso_U_22
_atom_site_aniso_U_33
_atom_site_aniso_U_12
_atom_site_aniso_U_13
_atom_site_aniso_U_23
S1 0.0131(2) 0.0102(2) 0.0124(2) 0.00224(18) 0.00712(19) 0.00106(18)
P1 0.0085(2) 0.0082(2) 0.0105(2) -0.00010(18) 0.00405(19) 0.00067(18)
N1 0.0091(7) 0.0092(8) 0.0081(8) -0.0001(6) 0.0021(6) -0.0003(6)
C1 0.0128(9) 0.0126(9) 0.0099(9) -0.0013(8) 0.0031(8) 0.0020(7)
C2 0.0131(9) 0.0164(10) 0.0111(10) -0.0017(8) 0.0058(8) -0.0001(8)
C3 0.0121(9) 0.0088(9) 0.0178(10) 0.0009(7) 0.0071(8) -0.0007(8)
C4 0.0119(9) 0.0116(9) 0.0153(10) 0.0017(7) 0.0080(8) 0.0003(8)
C5 0.0103(9) 0.0111(9) 0.0072(9) 0.0003(7) 0.0014(7) 0.0011(7)
C11 0.0091(9) 0.0114(9) 0.0118(9) -0.0012(7) 0.0046(7) -0.0013(7)
C12 0.0118(9) 0.0113(9) 0.0108(9) -0.0012(7) 0.0030(7) -0.0009(7)
C13 0.0135(9) 0.0143(10) 0.0120(10) -0.0036(8) 0.0055(8) 0.0009(8)
C14 0.0091(9) 0.0156(10) 0.0154(10) -0.0010(8) 0.0043(8) -0.0006(8)
C15 0.0126(9) 0.0154(10) 0.0135(10) 0.0025(8) 0.0039(8) 0.0029(8)
C16 0.0114(9) 0.0108(9) 0.0105(9) -0.0025(7) 0.0026(8) -0.0014(7)
C17 0.0134(10) 0.0118(9) 0.0167(10) -0.0016(8) 0.0068(8) 0.0030(8)
C18 0.0174(10) 0.0096(9) 0.0247(11) 0.0007(8) 0.0097(9) 0.0035(8)
C19 0.0194(10) 0.0168(10) 0.0194(11) -0.0002(8) 0.0090(9) 0.0073(8)
C20 0.0185(10) 0.0138(10) 0.0241(11) -0.0046(8) 0.0088(9) -0.0003(9)
C21 0.0129(10) 0.0217(11) 0.0209(11) 0.0023(8) 0.0096(9) 0.0044(9)
C22 0.0128(10) 0.0435(15) 0.0254(12) -0.0057(10) 0.0082(9) -0.0059(11)
C23 0.0263(13) 0.0442(16) 0.065(2) 0.0205(12) 0.0304(14) 0.0305(15)
C24 0.0229(12) 0.0374(14) 0.0264(13) -0.0029(10) 0.0155(10) -0.0077(10)
C25 0.0118(9) 0.0162(10) 0.0106(9) -0.0007(8) 0.0032(8) 0.0031(8)
C26 0.0157(10) 0.0282(12) 0.0128(10) -0.0045(9) 0.0024(8) 0.0022(9)
C27 0.0205(11) 0.0177(11) 0.0195(11) 0.0028(9) 0.0080(9) 0.0083(9)
C28 0.0137(10) 0.0233(11) 0.0105(10) -0.0012(8) 0.0054(8) 0.0011(8)
B1 0.0128(11) 0.0156(11) 0.0100(10) -0.0005(9) 0.0056(9) 0.0000(8)
C31 0.0151(10) 0.0117(9) 0.0177(10) -0.0044(8) 0.0083(8) -0.0049(8)
F32 0.0248(7) 0.0565(10) 0.0183(7) 0.0226(7) 0.0088(6) 0.0057(6)
C32 0.0168(10) 0.0247(11) 0.0186(11) 0.0007(9) 0.0082(9) -0.0045(9)
F33 0.0222(7) 0.0570(10) 0.0379(9) 0.0204(7) 0.0082(6) -0.0068(7)
C33 0.0147(10) 0.0268(12) 0.0286(13) 0.0005(9) 0.0060(9) -0.0092(10)
F34 0.0252(7) 0.0354(8) 0.0533(9) -0.0043(6) 0.0292(7) -0.0183(7)
C34 0.0200(11) 0.0215(11) 0.0397(14) -0.0093(9) 0.0216(10) -0.0156(10)
F35 0.0480(9) 0.0413(9) 0.0336(8) -0.0013(7) 0.0338(7) -0.0031(7)
C35 0.0305(12) 0.0195(11) 0.0262(12) -0.0091(9) 0.0213(10) -0.0082(9)
F36 0.0331(7) 0.0283(7) 0.0163(6) 0.0043(6) 0.0143(6) 0.0043(5)
C36 0.0219(11) 0.0134(10) 0.0196(11) -0.0042(8) 0.0108(9) -0.0026(8)
C41 0.0151(10) 0.0169(10) 0.0129(10) -0.0022(8) 0.0094(8) -0.0034(8)
F42 0.0209(6) 0.0136(6) 0.0254(7) 0.0014(5) 0.0082(5) -0.0008(5)
C42 0.0177(10) 0.0183(10) 0.0171(10) -0.0003(8) 0.0100(9) -0.0025(8)
F43 0.0348(8) 0.0164(6) 0.0414(8) -0.0102(6) 0.0163(7) -0.0090(6)
C43 0.0261(12) 0.0187(11) 0.0252(12) -0.0086(9) 0.0160(10) -0.0089(9)
F44 0.0237(7) 0.0422(9) 0.0326(8) -0.0189(6) 0.0063(6) -0.0157(7)
C44 0.0181(11) 0.0322(13) 0.0199(11) -0.0121(9) 0.0085(9) -0.0110(9)
F45 0.0179(6) 0.0451(8) 0.0157(6) -0.0021(6) -0.0006(5) 0.0009(6)
C45 0.0157(10) 0.0331(12) 0.0123(10) -0.0019(9) 0.0054(8) -0.0019(9)
F46 0.0206(6) 0.0207(6) 0.0139(6) 0.0004(5) 0.0050(5) 0.0034(5)
C46 0.0186(10) 0.0193(10) 0.0121(10) -0.0020(8) 0.0091(8) -0.0019(8)
B2 0.0098(10) 0.0117(10) 0.0137(11) 0.0011(8) 0.0058(9) 0.0000(8)
C51 0.0114(9) 0.0103(9) 0.0173(10) 0.0020(7) 0.0080(8) 0.0002(8)
F52 0.0165(6) 0.0260(7) 0.0154(6) -0.0081(5) 0.0028(5) 0.0027(5)
C52 0.0139(10) 0.0133(10) 0.0186(10) -0.0027(8) 0.0076(8) -0.0025(8)
F53 0.0397(8) 0.0370(8) 0.0129(6) -0.0161(6) 0.0077(6) 0.0025(6)
C53 0.0245(11) 0.0208(11) 0.0132(10) -0.0017(9) 0.0082(9) 0.0005(8)
F54 0.0382(8) 0.0361(8) 0.0268(7) -0.0167(6) 0.0204(6) 0.0032(6)
C54 0.0259(11) 0.0174(10) 0.0243(12) -0.0049(9) 0.0180(10) 0.0008(9)
F55 0.0144(6) 0.0205(6) 0.0337(7) -0.0066(5) 0.0091(5) 0.0018(5)
C55 0.0127(10) 0.0139(10) 0.0243(11) -0.0018(8) 0.0083(9) -0.0019(8)
F56 0.0152(6) 0.0225(6) 0.0188(6) -0.0058(5) 0.0005(5) 0.0032(5)
C56 0.0133(10) 0.0135(10) 0.0153(10) 0.0021(8) 0.0055(8) 0.0001(8)
C61 0.0085(9) 0.0103(9) 0.0190(10) -0.0015(7) 0.0050(8) 0.0027(8)
F62 0.0158(6) 0.0218(6) 0.0139(6) -0.0011(5) 0.0057(5) -0.0002(5)
C62 0.0119(9) 0.0134(10) 0.0191(11) -0.0018(8) 0.0051(8) 0.0015(8)
F63 0.0366(8) 0.0334(8) 0.0151(7) 0.0004(6) -0.0001(6) 0.0087(6)
C63 0.0216(11) 0.0192(11) 0.0182(11) -0.0033(9) 0.0001(9) 0.0063(9)
F64 0.0330(8) 0.0406(9) 0.0424(9) 0.0180(7) -0.0023(7) 0.0219(7)
C64 0.0181(11) 0.0205(11) 0.0325(13) 0.0055(9) -0.0014(10) 0.0134(10)
F65 0.0235(7) 0.0287(7) 0.0554(10) 0.0166(6) 0.0176(7) 0.0113(7)
C65 0.0158(10) 0.0175(11) 0.0382(14) 0.0061(9) 0.0106(10) 0.0070(10)
F66 0.0190(6) 0.0219(6) 0.0279(7) 0.0043(5) 0.0142(5) -0.0002(5)
C66 0.0138(10) 0.0147(10) 0.0236(11) -0.0009(8) 0.0085(9) 0.0020(8)
C71 0.0101(9) 0.0086(9) 0.0179(10) -0.0002(7) 0.0086(8) -0.0013(8)
C72 0.0166(10) 0.0158(10) 0.0170(10) -0.0016(8) 0.0047(8) -0.0008(8)
C73 0.0227(11) 0.0188(11) 0.0237(12) -0.0073(9) 0.0043(9) -0.0065(9)
C74 0.0279(12) 0.0107(10) 0.0325(13) -0.0058(9) 0.0124(10) -0.0017(9)
C75 0.0239(11) 0.0126(10) 0.0246(12) 0.0025(9) 0.0104(9) 0.0052(9)
C76 0.0139(10) 0.0149(10) 0.0158(10) -0.0009(8) 0.0055(8) -0.0011(8)
C81 0.0364(14) 0.0284(13) 0.0266(13) 0.0034(11) 0.0153(11) -0.0008(10)
Cl1 0.0370(4) 0.0537(4) 0.0323(3) 0.0096(3) 0.0131(3) 0.0109(3)
Cl2 0.0471(4) 0.0294(3) 0.0252(3) 0.0061(3) 0.0143(3) 0.0016(2)
C91 0.0320(14) 0.0508(17) 0.0396(16) 0.0101(13) 0.0174(12) 0.0126(13)
Cl3 0.0420(4) 0.0329(3) 0.0654(5) 0.0087(3) 0.0333(4) 0.0042(3)
Cl4 0.0240(3) 0.0334(3) 0.0412(4) 0.0020(2) 0.0156(3) 0.0012(3)

loop_
_atom_type_symbol
_atom_type_description
_atom_type_scat_dispersion_real
_atom_type_scat_dispersion_imag
_atom_type_scat_source
C C 0.0033 0.0016 'International Tables Vol C Tables 4.2.6.8 and 6.1.1.4'
H H 0.0000 0.0000 'International Tables Vol C Tables 4.2.6.8 and 6.1.1.4'
B B 0.0013 0.0007 'International Tables Vol C Tables 4.2.6.8 and 6.1.1.4'
N N 0.0061 0.0033 'International Tables Vol C Tables 4.2.6.8 and 6.1.1.4'
F F 0.0171 0.0103 'International Tables Vol C Tables 4.2.6.8 and 6.1.1.4'
P P 0.1023 0.0942 'International Tables Vol C Tables 4.2.6.8 and 6.1.1.4'
S S 0.1246 0.1234 'International Tables Vol C Tables 4.2.6.8 and 6.1.1.4'
Cl Cl 0.1484 0.1585 'International Tables Vol C Tables 4.2.6.8 and 6.1.1.4'

loop_
_geom_angle_atom_site_label_1
_geom_angle_atom_site_label_2
_geom_angle_atom_site_label_3
_geom_angle
C5 S1 B1 103.52(9)
C1 P1 C3 111.99(9)
C1 P1 C11 105.29(9)
C3 P1 C11 120.47(9)
C1 P1 C5 95.69(9)
C3 P1 C5 105.79(9)
C11 P1 C5 114.92(8)
C5 N1 C71 116.29(15)
C5 N1 B2 129.20(16)
C71 N1 B2 114.39(14)
C2 C1 P1 113.60(13)
C2 C1 H1A 108.8
P1 C1 H1A 108.8
C2 C1 H1B 108.8
P1 C1 H1B 108.8
H1A C1 H1B 107.7
C1 C2 B1 120.37(16)
C1 C2 H2A 107.2
B1 C2 H2A 107.2
C1 C2 H2B 107.2
B1 C2 H2B 107.2
H2A C2 H2B 106.9
C4 C3 P1 114.75(13)
C4 C3 H3A 108.6
P1 C3 H3A 108.6
C4 C3 H3B 108.6
P1 C3 H3B 108.6
H3A C3 H3B 107.6
C3 C4 B2 114.21(16)
C3 C4 H4A 108.7
B2 C4 H4A 108.7
C3 C4 H4B 108.7
B2 C4 H4B 108.7
H4A C4 H4B 107.6
N1 C5 S1 123.64(14)
N1 C5 P1 120.93(14)
S1 C5 P1 115.35(10)
C16 C11 C12 118.03(17)
C16 C11 P1 122.47(14)
C12 C11 P1 116.14(14)
C13 C12 C11 117.17(17)
C13 C12 C17 112.72(16)
C11 C12 C17 129.53(17)
C12 C13 C14 124.32(18)
C12 C13 H13 117.8
C14 C13 H13 117.8
C15 C14 C13 116.55(18)
C15 C14 C21 123.87(18)
C13 C14 C21 119.17(17)
C14 C15 C16 123.18(18)
C14 C15 H15 118.4
C16 C15 H15 118.4
C15 C16 C11 118.38(17)
C15 C16 C25 113.78(17)
C11 C16 C25 126.78(17)
C18 C17 C19 109.88(17)
C18 C17 C20 104.19(16)
C19 C17 C20 107.43(16)
C18 C17 C12 115.90(16)
C19 C17 C12 112.33(16)
C20 C17 C12 106.38(16)
C17 C18 H18A 109.5
C17 C18 H18B 109.5
H18A C18 H18B 109.5
C17 C18 H18C 109.5
H18A C18 H18C 109.5
H18B C18 H18C 109.5
C17 C19 H19A 109.5
C17 C19 H19B 109.5
H19A C19 H19B 109.5
C17 C19 H19C 109.5
H19A C19 H19C 109.5
H19B C19 H19C 109.5
C17 C20 H20A 109.5
C17 C20 H20B 109.5
H20A C20 H20B 109.5
C17 C20 H20C 109.5
H20A C20 H20C 109.5
H20B C20 H20C 109.5
C23 C21 C24 109.2(2)
C23 C21 C14 112.15(17)
C24 C21 C14 109.39(17)
C23 C21 C22 108.1(2)
C24 C21 C22 109.88(18)
C14 C21 C22 108.15(17)
C21 C22 H22A 109.5
C21 C22 H22B 109.5
H22A C22 H22B 109.5
C21 C22 H22C 109.5
H22A C22 H22C 109.5
H22B C22 H22C 109.5
C21 C23 H23A 109.5
C21 C23 H23B 109.5
H23A C23 H23B 109.5
C21 C23 H23C 109.5
H23A C23 H23C 109.5
H23B C23 H23C 109.5
C21 C24 H24A 109.5
C21 C24 H24B 109.5
H24A C24 H24B 109.5
C21 C24 H24C 109.5
H24A C24 H24C 109.5
H24B C24 H24C 109.5
C28 C25 C27 109.11(16)
C28 C25 C26 105.56(16)
C27 C25 C26 107.98(17)
C28 C25 C16 114.31(16)
C27 C25 C16 114.30(16)
C26 C25 C16 104.95(15)
C25 C26 H26A 109.5
C25 C26 H26B 109.5
H26A C26 H26B 109.5
C25 C26 H26C 109.5
H26A C26 H26C 109.5
H26B C26 H26C 109.5
C25 C27 H27A 109.5
C25 C27 H27B 109.5
H27A C27 H27B 109.5
C25 C27 H27C 109.5
H27A C27 H27C 109.5
H27B C27 H27C 109.5
C25 C28 H28A 109.5
C25 C28 H28B 109.5
H28A C28 H28B 109.5
C25 C28 H28C 109.5
H28A C28 H28C 109.5
H28B C28 H28C 109.5
C2 B1 C41 119.56(17)
C2 B1 C31 108.50(16)
C41 B1 C31 108.14(16)
C2 B1 S1 110.38(14)
C41 B1 S1 101.26(13)
C31 B1 S1 108.43(14)
C32 C31 C36 113.41(18)
C32 C31 B1 129.71(18)
C36 C31 B1 116.88(18)
F32 C32 C31 120.98(18)
F32 C32 C33 115.02(19)
C31 C32 C33 124.0(2)
F33 C33 C34 119.9(2)
F33 C33 C32 120.5(2)
C34 C33 C32 119.6(2)
F34 C34 C35 121.0(2)
F34 C34 C33 119.8(2)
C35 C34 C33 119.2(2)
F35 C35 C34 120.1(2)
F35 C35 C36 120.6(2)
C34 C35 C36 119.3(2)
F36 C36 C35 115.79(19)
F36 C36 C31 119.67(18)
C35 C36 C31 124.5(2)
C46 C41 C42 113.45(18)
C46 C41 B1 126.62(18)
C42 C41 B1 119.93(18)
F42 C42 C43 115.99(19)
F42 C42 C41 119.50(18)
C43 C42 C41 124.5(2)
F43 C43 C44 120.26(19)
F43 C43 C42 120.6(2)
C44 C43 C42 119.2(2)
F44 C44 C43 120.8(2)
F44 C44 C45 119.9(2)
C43 C44 C45 119.3(2)
F45 C45 C44 119.62(19)
F45 C45 C46 120.8(2)
C44 C45 C46 119.6(2)
F46 C46 C41 120.63(18)
F46 C46 C45 115.44(18)
C41 C46 C45 123.9(2)
C4 B2 N1 108.43(15)
C4 B2 C51 113.80(16)
N1 B2 C51 106.19(15)
C4 B2 C61 106.07(16)
N1 B2 C61 111.38(15)
C51 B2 C61 111.03(15)
C52 C51 C56 112.36(18)
C52 C51 B2 123.91(17)
C56 C51 B2 123.72(18)
F52 C52 C53 114.41(18)
F52 C52 C51 120.72(17)
C53 C52 C51 124.82(19)
F53 C53 C54 119.96(19)
F53 C53 C52 120.43(19)
C54 C53 C52 119.6(2)
F54 C54 C55 120.76(19)
F54 C54 C53 120.3(2)
C55 C54 C53 118.91(19)
F55 C55 C54 120.02(18)
F55 C55 C56 120.69(19)
C54 C55 C56 119.30(19)
F56 C56 C55 114.65(17)
F56 C56 C51 120.35(17)
C55 C56 C51 124.99(19)
C62 C61 C66 112.75(18)
C62 C61 B2 129.58(17)
C66 C61 B2 117.34(18)
F62 C62 C61 120.30(17)
F62 C62 C63 114.76(18)
C61 C62 C63 124.9(2)
F63 C63 C64 120.76(19)
F63 C63 C62 120.4(2)
C64 C63 C62 118.9(2)
F64 C64 C63 120.4(2)
F64 C64 C65 120.1(2)
C63 C64 C65 119.5(2)
F65 C65 C64 119.6(2)
F65 C65 C66 121.0(2)
C64 C65 C66 119.3(2)
F66 C66 C65 115.81(18)
F66 C66 C61 119.56(18)
C65 C66 C61 124.6(2)
C72 C71 C76 121.31(18)
C72 C71 N1 120.15(17)
C76 C71 N1 118.39(17)
C71 C72 C73 118.9(2)
C71 C72 H72 120.5
C73 C72 H72 120.5
C74 C73 C72 120.2(2)
C74 C73 H73 119.9
C72 C73 H73 119.9
C73 C74 C75 120.0(2)
C73 C74 H74 120.0
C75 C74 H74 120.0
C76 C75 C74 120.4(2)
C76 C75 H75 119.8
C74 C75 H75 119.8
C75 C76 C71 119.08(19)
C75 C76 H76 120.5
C71 C76 H76 120.5
Cl1 C81 Cl2 111.31(13)
Cl1 C81 H81A 109.4
Cl2 C81 H81A 109.4
Cl1 C81 H81B 109.4
Cl2 C81 H81B 109.4
H81A C81 H81B 108.0
Cl3 C91 Cl4 112.41(15)
Cl3 C91 H91A 109.1
Cl4 C91 H91A 109.1
Cl3 C91 H91B 109.1
Cl4 C91 H91B 109.1
H91A C91 H91B 107.9

loop_
_geom_bond_atom_site_label_1
_geom_bond_atom_site_label_2
_geom_bond_distance
S1 C5 1.7163(19)
S1 B1 2.045(2)
P1 C1 1.8199(19)
P1 C3 1.8253(19)
P1 C11 1.8388(19)
P1 C5 1.8536(19)
N1 C5 1.314(2)
N1 C71 1.467(2)
N1 B2 1.642(3)
C1 C2 1.543(3)
C1 H1A 0.99
C1 H1B 0.99
C2 B1 1.616(3)
C2 H2A 0.99
C2 H2B 0.99
C3 C4 1.538(3)
C3 H3A 0.99
C3 H3B 0.99
C4 B2 1.617(3)
C4 H4A 0.99
C4 H4B 0.99
C11 C16 1.428(3)
C11 C12 1.449(3)
C12 C13 1.387(3)
C12 C17 1.565(3)
C13 C14 1.390(3)
C13 H13 0.95
C14 C15 1.382(3)
C14 C21 1.536(3)
C15 C16 1.399(3)
C15 H15 0.95
C16 C25 1.554(3)
C17 C18 1.532(3)
C17 C19 1.544(3)
C17 C20 1.556(3)
C18 H18A 0.98
C18 H18B 0.98
C18 H18C 0.98
C19 H19A 0.98
C19 H19B 0.98
C19 H19C 0.98
C20 H20A 0.98
C20 H20B 0.98
C20 H20C 0.98
C21 C23 1.516(3)
C21 C24 1.535(3)
C21 C22 1.538(3)
C22 H22A 0.98
C22 H22B 0.98
C22 H22C 0.98
C23 H23A 0.98
C23 H23B 0.98
C23 H23C 0.98
C24 H24A 0.98
C24 H24B 0.98
C24 H24C 0.98
C25 C28 1.519(3)
C25 C27 1.539(3)
C25 C26 1.553(3)
C26 H26A 0.98
C26 H26B 0.98
C26 H26C 0.98
C27 H27A 0.98
C27 H27B 0.98
C27 H27C 0.98
C28 H28A 0.98
C28 H28B 0.98
C28 H28C 0.98
B1 C41 1.638(3)
B1 C31 1.644(3)
C31 C32 1.386(3)
C31 C36 1.392(3)
F32 C32 1.348(3)
C32 C33 1.389(3)
F33 C33 1.340(3)
C33 C34 1.374(3)
F34 C34 1.344(2)
C34 C35 1.372(4)
F35 C35 1.343(3)
C35 C36 1.382(3)
F36 C36 1.358(3)
C41 C46 1.384(3)
C41 C42 1.399(3)
F42 C42 1.355(2)
C42 C43 1.378(3)
F43 C43 1.347(3)
C43 C44 1.372(3)
F44 C44 1.348(2)
C44 C45 1.378(3)
F45 C45 1.346(3)
C45 C46 1.386(3)
F46 C46 1.353(2)
B2 C51 1.654(3)
B2 C61 1.657(3)
C51 C52 1.391(3)
C51 C56 1.397(3)
F52 C52 1.358(2)
C52 C53 1.383(3)
F53 C53 1.347(2)
C53 C54 1.376(3)
F54 C54 1.343(2)
C54 C55 1.374(3)
F55 C55 1.341(2)
C55 C56 1.383(3)
F56 C56 1.356(2)
C61 C62 1.382(3)
C61 C66 1.400(3)
F62 C62 1.358(2)
C62 C63 1.394(3)
F63 C63 1.340(3)
C63 C64 1.371(3)
F64 C64 1.343(3)
C64 C65 1.376(4)
F65 C65 1.343(3)
C65 C66 1.378(3)
F66 C66 1.356(2)
C71 C72 1.384(3)
C71 C76 1.385(3)
C72 C73 1.391(3)
C72 H72 0.95
C73 C74 1.382(3)
C73 H73 0.95
C74 C75 1.387(3)
C74 H74 0.95
C75 C76 1.380(3)
C75 H75 0.95
C76 H76 0.95
C81 Cl1 1.754(3)
C81 Cl2 1.768(2)
C81 H81A 0.99
C81 H81B 0.99
C91 Cl3 1.753(3)
C91 Cl4 1.757(3)
C91 H91A 0.99
C91 H91B 0.99

loop_
_geom_torsion_atom_site_label_1
_geom_torsion_atom_site_label_2
_geom_torsion_atom_site_label_3
_geom_torsion_atom_site_label_4
_geom_torsion
C3 P1 C1 C2 -176.56(13)
C11 P1 C1 C2 50.81(15)
C5 P1 C1 C2 -66.98(15)
P1 C1 C2 B1 64.4(2)
C1 P1 C3 C4 126.39(15)
C11 P1 C3 C4 -109.03(15)
C5 P1 C3 C4 23.37(17)
P1 C3 C4 B2 -57.3(2)
C71 N1 C5 S1 -0.9(2)
B2 N1 C5 S1 174.82(14)
C71 N1 C5 P1 175.52(13)
B2 N1 C5 P1 -8.7(3)
B1 S1 C5 N1 117.63(17)
B1 S1 C5 P1 -58.99(12)
C1 P1 C5 N1 -106.05(16)
C3 P1 C5 N1 8.74(18)
C11 P1 C5 N1 144.17(15)
C1 P1 C5 S1 70.66(12)
C3 P1 C5 S1 -174.55(10)
C11 P1 C5 S1 -39.12(14)
C1 P1 C11 C16 -122.64(16)
C3 P1 C11 C16 109.68(17)
C5 P1 C11 C16 -18.73(19)
C1 P1 C11 C12 36.25(16)
C3 P1 C11 C12 -91.42(16)
C5 P1 C11 C12 140.16(14)
C16 C11 C12 C13 15.7(3)
P1 C11 C12 C13 -144.18(15)
C16 C11 C12 C17 -154.88(19)
P1 C11 C12 C17 45.3(3)
C11 C12 C13 C14 -4.1(3)
C17 C12 C13 C14 167.99(18)
C12 C13 C14 C15 -7.3(3)
C12 C13 C14 C21 179.75(19)
C13 C14 C15 C16 7.3(3)
C21 C14 C15 C16 179.85(19)
C14 C15 C16 C11 4.3(3)
C14 C15 C16 C25 -164.80(18)
C12 C11 C16 C15 -15.8(3)
P1 C11 C16 C15 142.69(16)
C12 C11 C16 C25 151.65(18)
P1 C11 C16 C25 -49.8(3)
C13 C12 C17 C18 -168.02(17)
C11 C12 C17 C18 2.9(3)
C13 C12 C17 C19 64.5(2)
C11 C12 C17 C19 -124.6(2)
C13 C12 C17 C20 -52.7(2)
C11 C12 C17 C20 118.2(2)
C15 C14 C21 C23 9.6(3)
C13 C14 C21 C23 -178.0(2)
C15 C14 C21 C24 130.9(2)
C13 C14 C21 C24 -56.8(3)
C15 C14 C21 C22 -109.5(2)
C13 C14 C21 C22 62.9(2)
C15 C16 C25 C28 176.00(17)
C11 C16 C25 C28 8.0(3)
C15 C16 C25 C27 -57.3(2)
C11 C16 C25 C27 134.8(2)
C15 C16 C25 C26 60.8(2)
C11 C16 C25 C26 -107.1(2)
C1 C2 B1 C41 71.9(2)
C1 C2 B1 C31 -163.59(16)
C1 C2 B1 S1 -44.9(2)
C2 B1 C31 C32 112.0(2)
C41 B1 C31 C32 -116.9(2)
S1 B1 C31 C32 -7.9(3)
C2 B1 C31 C36 -67.6(2)
C41 B1 C31 C36 63.5(2)
S1 B1 C31 C36 172.47(15)
C36 C31 C32 F32 -177.67(19)
B1 C31 C32 F32 2.7(3)
C36 C31 C32 C33 0.4(3)
B1 C31 C32 C33 -179.3(2)
F32 C32 C33 F33 -0.6(3)
C31 C32 C33 F33 -178.8(2)
F32 C32 C33 C34 178.4(2)
C31 C32 C33 C34 0.3(3)
F33 C33 C34 F34 0.5(3)
C32 C33 C34 F34 -178.6(2)
F33 C33 C34 C35 178.7(2)
C32 C33 C34 C35 -0.4(3)
F34 C34 C35 F35 -0.6(3)
C33 C34 C35 F35 -178.7(2)
F34 C34 C35 C36 178.00(19)
C33 C34 C35 C36 -0.1(3)
F35 C35 C36 F36 0.6(3)
C34 C35 C36 F36 -177.99(18)
F35 C35 C36 C31 179.42(19)
C34 C35 C36 C31 0.9(3)
C32 C31 C36 F36 177.86(18)
B1 C31 C36 F36 -2.4(3)
C32 C31 C36 C35 -1.0(3)
B1 C31 C36 C35 178.76(19)
C2 B1 C41 C46 0.8(3)
C31 B1 C41 C46 -123.9(2)
S1 B1 C41 C46 122.25(19)
C2 B1 C41 C42 179.81(17)
C31 B1 C41 C42 55.1(2)
S1 B1 C41 C42 -58.8(2)
C46 C41 C42 F42 178.53(17)
B1 C41 C42 F42 -0.6(3)
C46 C41 C42 C43 -2.0(3)
B1 C41 C42 C43 178.88(19)
F42 C42 C43 F43 -0.7(3)
C41 C42 C43 F43 179.85(19)
F42 C42 C43 C44 -179.90(18)
C41 C42 C43 C44 0.6(3)
F43 C43 C44 F44 -0.2(3)
C42 C43 C44 F44 179.02(19)
F43 C43 C44 C45 -178.47(19)
C42 C43 C44 C45 0.7(3)
F44 C44 C45 F45 -0.5(3)
C43 C44 C45 F45 177.78(19)
F44 C44 C45 C46 -178.87(18)
C43 C44 C45 C46 -0.6(3)
C42 C41 C46 F46 -177.09(17)
B1 C41 C46 F46 1.9(3)
C42 C41 C46 C45 2.2(3)
B1 C41 C46 C45 -178.78(19)
F45 C45 C46 F46 0.0(3)
C44 C45 C46 F46 178.31(18)
F45 C45 C46 C41 -179.35(18)
C44 C45 C46 C41 -1.0(3)
C3 C4 B2 N1 55.9(2)
C3 C4 B2 C51 173.78(15)
C3 C4 B2 C61 -63.9(2)
C5 N1 B2 C4 -22.1(3)
C71 N1 B2 C4 153.66(16)
C5 N1 B2 C51 -144.79(18)
C71 N1 B2 C51 31.0(2)
C5 N1 B2 C61 94.2(2)
C71 N1 B2 C61 -89.99(18)
C4 B2 C51 C52 -34.4(3)
N1 B2 C51 C52 84.8(2)
C61 B2 C51 C52 -154.00(18)
C4 B2 C51 C56 146.35(18)
N1 B2 C51 C56 -94.5(2)
C61 B2 C51 C56 26.8(3)
C56 C51 C52 F52 175.81(17)
B2 C51 C52 F52 -3.5(3)
C56 C51 C52 C53 -1.3(3)
B2 C51 C52 C53 179.37(19)
F52 C52 C53 F53 3.2(3)
C51 C52 C53 F53 -179.47(19)
F52 C52 C53 C54 -176.27(19)
C51 C52 C53 C54 1.0(3)
F53 C53 C54 F54 0.9(3)
C52 C53 C54 F54 -179.58(19)
F53 C53 C54 C55 -179.15(19)
C52 C53 C54 C55 0.4(3)
F54 C54 C55 F55 -0.8(3)
C53 C54 C55 F55 179.25(19)
F54 C54 C55 C56 178.69(19)
C53 C54 C55 C56 -1.3(3)
F55 C55 C56 F56 -0.4(3)
C54 C55 C56 F56 -179.89(18)
F55 C55 C56 C51 -179.60(18)
C54 C55 C56 C51 0.9(3)
C52 C51 C56 F56 -178.80(17)
B2 C51 C56 F56 0.5(3)
C52 C51 C56 C55 0.4(3)
B2 C51 C56 C55 179.66(19)
C4 B2 C61 C62 106.2(2)
N1 B2 C61 C62 -11.6(3)
C51 B2 C61 C62 -129.7(2)
C4 B2 C61 C66 -66.7(2)
N1 B2 C61 C66 175.55(16)
C51 B2 C61 C66 57.4(2)
C66 C61 C62 F62 -179.86(17)
B2 C61 C62 F62 7.0(3)
C66 C61 C62 C63 0.1(3)
B2 C61 C62 C63 -173.02(19)
F62 C62 C63 F63 -1.4(3)
C61 C62 C63 F63 178.62(19)
F62 C62 C63 C64 179.21(19)
C61 C62 C63 C64 -0.8(3)
F63 C63 C64 F64 0.9(3)
C62 C63 C64 F64 -179.8(2)
F63 C63 C64 C65 -178.2(2)
C62 C63 C64 C65 1.2(3)
F64 C64 C65 F65 -2.2(3)
C63 C64 C65 F65 176.9(2)
F64 C64 C65 C66 180.0(2)
C63 C64 C65 C66 -1.0(3)
F65 C65 C66 F66 2.2(3)
C64 C65 C66 F66 -179.97(19)
F65 C65 C66 C61 -177.52(19)
C64 C65 C66 C61 0.3(3)
C62 C61 C66 F66 -179.59(17)
B2 C61 C66 F66 -5.5(3)
C62 C61 C66 C65 0.1(3)
B2 C61 C66 C65 174.16(19)
C5 N1 C71 C72 -101.3(2)
B2 N1 C71 C72 82.3(2)
C5 N1 C71 C76 83.1(2)
B2 N1 C71 C76 -93.3(2)
C76 C71 C72 C73 1.2(3)
N1 C71 C72 C73 -174.28(18)
C71 C72 C73 C74 0.3(3)
C72 C73 C74 C75 -1.5(3)
C73 C74 C75 C76 1.2(3)
C74 C75 C76 C71 0.3(3)
C72 C71 C76 C75 -1.5(3)
N1 C71 C76 C75 174.04(18)
